data_4513356
loop_
_publ_author_name
'Saouane, Sofiane'
'Fabbiani, Francesca P. A.'

_publ_section_title
;
 Structural Behavior of Long-Chain Imidazolium-Based Ionic Liquid
 [C10mim]Cl--Water Mixtures
;
_journal_issue 8
_journal_name_full 'Crystal Growth &amp; Design'
_journal_page_first 3875
_journal_paper_doi 10.1021/acs.cgd.5b00494
_journal_volume 15
_journal_year 2015
_chemical_formula_moiety 'C14 H27 N2, Cl, 0.47(H2 O)'
_chemical_formula_sum 'C14 H27.93 Cl N2 O0.47'
_chemical_formula_weight 267.23
_space_group_crystal_system triclinic
_space_group_IT_number 2
_space_group_name_Hall '-P 1'
_space_group_name_H-M_alt 'P -1'
_symmetry_space_group_name_Hall '-P 1'
_symmetry_space_group_name_H-M 'P -1'
_atom_sites_solution_hydrogens geom
_atom_sites_solution_primary dual
_atom_sites_solution_secondary difmap
_audit_creation_method SHELXL-2014/7
_cell_angle_alpha 82.900(7)
_cell_angle_beta 89.106(11)
_cell_angle_gamma 69.909(8)
_cell_formula_units_Z 6
_cell_length_a 7.3264(18)
_cell_length_b 8.371(2)
_cell_length_c 42.879(16)
_cell_measurement_reflns_used 1021
_cell_measurement_temperature 296(2)
_cell_measurement_theta_max 12.381
_cell_measurement_theta_min 2.2235
_cell_volume 2449.8(12)
_computing_cell_refinement 'Apex2 (Bruker AXS, 2006)'
_computing_data_collection 'Mar345 V 5.7.a (Marresearch GmbH, 2012)'
_computing_data_reduction 'Apex2 (Bruker AXS, 2006)'
_computing_molecular_graphics Mercury
_computing_publication_material 'PLATON, ENCIFER, SHELXLE'
_computing_structure_refinement 'SHELXL-2014/7 (Sheldrick, 2014)'
_computing_structure_solution 'SHELXD (Sheldrick, 2008)'
_diffrn_ambient_temperature 296(2)
_diffrn_measured_fraction_theta_full 0.467
_diffrn_measured_fraction_theta_max 0.467
_diffrn_measurement_device_type 'MARDTB desktop diffractometer Image-plate'
_diffrn_measurement_method \p
_diffrn_radiation_type AgK\a
_diffrn_radiation_wavelength 0.56085
_diffrn_reflns_av_R_equivalents 0.0881
_diffrn_reflns_av_unetI/netI 0.0693
_diffrn_reflns_laue_measured_fraction_full 0.467
_diffrn_reflns_laue_measured_fraction_max 0.467
_diffrn_reflns_limit_h_max 5
_diffrn_reflns_limit_h_min -5
_diffrn_reflns_limit_k_max 6
_diffrn_reflns_limit_k_min -6
_diffrn_reflns_limit_l_max 20
_diffrn_reflns_limit_l_min -21
_diffrn_reflns_number 4352
_diffrn_reflns_point_group_measured_fraction_full 0.467
_diffrn_reflns_point_group_measured_fraction_max 0.467
_diffrn_reflns_theta_full 12.518
_diffrn_reflns_theta_max 12.518
_diffrn_reflns_theta_min 2.048
_diffrn_source 'Incoatec (I\mS) microfocus'
_exptl_absorpt_coefficient_mu 0.121
_exptl_absorpt_correction_T_max 0.4598
_exptl_absorpt_correction_T_min 0.2741
_exptl_absorpt_correction_type multi-scan
_exptl_absorpt_process_details 'based on symmetry-related measuraments'
_exptl_crystal_colour Colourless
_exptl_crystal_density_diffrn 1.087
_exptl_crystal_description Block
_exptl_crystal_F_000 880
_exptl_crystal_size_max 0.350
_exptl_crystal_size_mid 0.330
_exptl_crystal_size_min 0.110
_refine_diff_density_max 0.224
_refine_diff_density_min -0.261
_refine_diff_density_rms 0.062
_refine_ls_extinction_method none
_refine_ls_goodness_of_fit_ref 1.169
_refine_ls_hydrogen_treatment constr
_refine_ls_matrix_type full
_refine_ls_number_parameters 241
_refine_ls_number_reflns 1105
_refine_ls_number_restraints 224
_refine_ls_restrained_S_all 1.057
_refine_ls_R_factor_all 0.1725
_refine_ls_R_factor_gt 0.1480
_refine_ls_shift/su_max 0.000
_refine_ls_shift/su_mean 0.000
_refine_ls_structure_factor_coef Fsqd
_refine_ls_weighting_details 'w=1/[\s^2^(Fo^2^)+(0.0003P)^2^+72.6692P] where P=(Fo^2^+2Fc^2^)/3'
_refine_ls_weighting_scheme calc
_refine_ls_wR_factor_gt 0.2968
_refine_ls_wR_factor_ref 0.3127
_reflns_Friedel_coverage 0.000
_reflns_number_gt 921
_reflns_number_total 1105
_reflns_threshold_expression 'I > 2\s(I)'
_cod_data_source_file cg5b00494_si_002.cif
_cod_data_source_block C10mimCl_Form_II-d_0.27_GPa
_cod_depositor_comments 'Adding full bibliography for 4513351--4513358.cif.'
_cod_original_cell_volume 2449.7(13)
_cod_database_code 4513356
_shelx_shelxl_version_number 2014/7
_shelx_space_group_comment
;
The symmetry employed for this shelxl refinement is uniquely defined
by the following loop, which should always be used as a source of
symmetry information in preference to the above space-group names.
They are only intended as comments.
;
_shelx_estimated_absorpt_t_min 0.959
_shelx_estimated_absorpt_t_max 0.987

loop_
_space_group_symop_operation_xyz
'x, y, z'
'-x, -y, -z'

loop_
_atom_site_label
_atom_site_type_symbol
_atom_site_fract_x
_atom_site_fract_y
_atom_site_fract_z
_atom_site_U_iso_or_equiv
_atom_site_adp_type
_atom_site_occupancy
_atom_site_site_symmetry_order
_atom_site_calc_flag
_atom_site_refinement_flags_posn
_atom_site_refinement_flags_adp
_atom_site_refinement_flags_occupancy
_atom_site_disorder_assembly
_atom_site_disorder_group
Cl1 Cl -0.1448(14) 0.7859(12) 0.5346(5) 0.074(4) Uiso 1 1 d . . . . .
Cl2 Cl 0.4332(14) 0.4895(11) 0.6167(5) 0.064(3) Uiso 1 1 d . . . . .
Cl3 Cl 0.408(4) 0.739(3) 0.9631(11) 0.067(8) Uiso 0.5 1 d . U P A 1
Cl3' Cl 0.350(4) 0.791(3) 0.9649(11) 0.065(8) Uiso 0.5 1 d . U P B 2
O1 O 0.006(4) 0.748(3) 0.6038(12) 0.092(9) Uiso 1 1 d . . . . .
O2 O 0.265(19) 0.490(16) 0.554(6) 0.10(5) Uiso 0.2 1 d . . P . .
O3 O 1.624(16) 0.133(14) 0.992(6) 0.10(4) Uiso 0.25 1 d . . P C 1
N1_1 N 0.931(2) 0.313(2) 0.6085(6) 0.065(7) Uiso 1 1 d D U . . .
C2_1 C 0.870(3) 0.4091(19) 0.5811(6) 0.065(8) Uiso 1 1 d D U . . .
H2_1 H 0.8416 0.5270 0.5772 0.079 Uiso 1 1 calc R U . . .
N3_1 N 0.854(2) 0.310(2) 0.5602(6) 0.071(7) Uiso 1 1 d D U . . .
C4_1 C 0.909(3) 0.144(2) 0.5748(7) 0.063(8) Uiso 1 1 d D U . . .
H4_1 H 0.9123 0.0480 0.5655 0.076 Uiso 1 1 calc R U . . .
C5_1 C 0.957(3) 0.146(2) 0.6048(7) 0.065(8) Uiso 1 1 d D U . . .
H5_1 H 1.0002 0.0517 0.6202 0.078 Uiso 1 1 calc R U . . .
C6_1 C 0.789(4) 0.369(3) 0.5274(6) 0.084(12) Uiso 1 1 d D U . . .
H6A_1 H 0.7901 0.2737 0.5170 0.127 Uiso 1 1 calc R U . . .
H6B_1 H 0.6590 0.4512 0.5266 0.127 Uiso 1 1 calc R U . . .
H6C_1 H 0.8741 0.4226 0.5170 0.127 Uiso 1 1 calc R U . . .
C7_1 C 0.960(4) 0.377(3) 0.6378(6) 0.069(8) Uiso 1 1 d D U . . .
H7A_1 H 0.9038 0.5012 0.6351 0.083 Uiso 1 1 calc R U . . .
H7B_1 H 1.0979 0.3452 0.6422 0.083 Uiso 1 1 calc R U . . .
C8_1 C 0.867(5) 0.305(4) 0.6653(6) 0.067(8) Uiso 1 1 d D U . . .
H8A_1 H 0.7354 0.3174 0.6592 0.080 Uiso 1 1 calc R U . . .
H8B_1 H 0.9392 0.1837 0.6704 0.080 Uiso 1 1 calc R U . . .
C9_1 C 0.859(5) 0.392(4) 0.6944(7) 0.056(8) Uiso 1 1 d D U . . .
H9A_1 H 0.7844 0.5124 0.6892 0.067 Uiso 1 1 calc R U . . .
H9B_1 H 0.9909 0.3832 0.6998 0.067 Uiso 1 1 calc R U . . .
C10_1 C 0.775(5) 0.324(4) 0.7235(7) 0.053(8) Uiso 1 1 d D U . . .
H10A_1 H 0.8465 0.2026 0.7286 0.063 Uiso 1 1 calc R U . . .
H10B_1 H 0.6410 0.3375 0.7188 0.063 Uiso 1 1 calc R U . . .
C11_1 C 0.781(5) 0.414(4) 0.7518(7) 0.048(8) Uiso 1 1 d D U . . .
H11A_1 H 0.7117 0.5358 0.7463 0.057 Uiso 1 1 calc R U . . .
H11B_1 H 0.9154 0.3995 0.7564 0.057 Uiso 1 1 calc R U . . .
C12_1 C 0.696(4) 0.354(4) 0.7816(7) 0.045(8) Uiso 1 1 d D U . . .
H12A_1 H 0.5618 0.3672 0.7769 0.054 Uiso 1 1 calc R U . . .
H12B_1 H 0.7659 0.2322 0.7871 0.054 Uiso 1 1 calc R U . . .
C13_1 C 0.699(4) 0.444(4) 0.8100(7) 0.045(8) Uiso 1 1 d D U . . .
H13A_1 H 0.6276 0.5652 0.8047 0.054 Uiso 1 1 calc R U . . .
H13B_1 H 0.8330 0.4312 0.8148 0.054 Uiso 1 1 calc R U . . .
C14_1 C 0.614(5) 0.378(4) 0.8395(7) 0.046(8) Uiso 1 1 d D U . . .
H14A_1 H 0.4833 0.3832 0.8344 0.056 Uiso 1 1 calc R U . . .
H14B_1 H 0.6913 0.2584 0.8456 0.056 Uiso 1 1 calc R U . . .
C15_1 C 0.606(5) 0.476(4) 0.8671(9) 0.050(9) Uiso 1 1 d D U . . .
H15A_1 H 0.7365 0.4705 0.8724 0.060 Uiso 1 1 calc R U . . .
H15B_1 H 0.5283 0.5955 0.8611 0.060 Uiso 1 1 calc R U . . .
C16_1 C 0.521(5) 0.408(4) 0.8957(10) 0.073(12) Uiso 1 1 d D U . . .
H16A_1 H 0.5196 0.4745 0.9124 0.110 Uiso 1 1 calc R U . . .
H16B_1 H 0.3910 0.4155 0.8908 0.110 Uiso 1 1 calc R U . . .
H16C_1 H 0.5992 0.2904 0.9021 0.110 Uiso 1 1 calc R U . . .
N1_2 N 0.488(3) -0.022(2) 0.5990(6) 0.073(7) Uiso 1 1 d D U . . .
C2_2 C 0.455(3) -0.1352(19) 0.5829(6) 0.065(8) Uiso 1 1 d D U . . .
H2_2 H 0.4795 -0.2502 0.5901 0.078 Uiso 1 1 calc R U . . .
N3_2 N 0.381(2) -0.058(2) 0.5548(6) 0.060(7) Uiso 1 1 d D U . . .
C4_2 C 0.365(3) 0.112(2) 0.5529(6) 0.068(8) Uiso 1 1 d D U . . .
H4_2 H 0.3182 0.1953 0.5358 0.081 Uiso 1 1 calc R U . . .
C5_2 C 0.432(3) 0.134(2) 0.5806(7) 0.072(8) Uiso 1 1 d D U . . .
H5_2 H 0.4377 0.2360 0.5862 0.087 Uiso 1 1 calc R U . . .
C6_2 C 0.328(4) -0.141(3) 0.5299(7) 0.070(11) Uiso 1 1 d D U . . .
H6A_2 H 0.2779 -0.0577 0.5118 0.104 Uiso 1 1 calc R U . . .
H6B_2 H 0.4416 -0.2307 0.5243 0.104 Uiso 1 1 calc R U . . .
H6C_2 H 0.2313 -0.1883 0.5373 0.104 Uiso 1 1 calc R U . . .
C7_2 C 0.575(4) -0.061(3) 0.6309(6) 0.084(8) Uiso 1 1 d D U . . .
H7A_2 H 0.6927 -0.0322 0.6303 0.101 Uiso 1 1 calc R U . . .
H7B_2 H 0.6125 -0.1836 0.6372 0.101 Uiso 1 1 calc R U . . .
C8_2 C 0.446(4) 0.030(4) 0.6552(6) 0.079(8) Uiso 1 1 d D U . . .
H8A_2 H 0.3232 0.0112 0.6544 0.095 Uiso 1 1 calc R U . . .
H8B_2 H 0.4200 0.1526 0.6502 0.095 Uiso 1 1 calc R U . . .
C9_2 C 0.532(4) -0.026(4) 0.6886(7) 0.078(8) Uiso 1 1 d D U . . .
H9A_2 H 0.5636 -0.1494 0.6934 0.093 Uiso 1 1 calc R U . . .
H9B_2 H 0.6525 -0.0027 0.6897 0.093 Uiso 1 1 calc R U . . .
C10_2 C 0.397(4) 0.062(4) 0.7130(7) 0.070(8) Uiso 1 1 d D U . . .
H10A_2 H 0.3690 0.1845 0.7082 0.084 Uiso 1 1 calc R U . . .
H10B_2 H 0.2750 0.0418 0.7110 0.084 Uiso 1 1 calc R U . . .
C11_2 C 0.468(4) 0.009(4) 0.7469(7) 0.068(8) Uiso 1 1 d D U . . .
H11A_2 H 0.5876 0.0318 0.7491 0.082 Uiso 1 1 calc R U . . .
H11B_2 H 0.4979 -0.1139 0.7516 0.082 Uiso 1 1 calc R U . . .
C12_2 C 0.328(4) 0.096(4) 0.7709(7) 0.065(8) Uiso 1 1 d D U . . .
H12A_2 H 0.2019 0.0894 0.7664 0.078 Uiso 1 1 calc R U . . .
H12B_2 H 0.3148 0.2162 0.7683 0.078 Uiso 1 1 calc R U . . .
C13_2 C 0.384(4) 0.024(4) 0.8050(7) 0.066(8) Uiso 1 1 d D U . . .
H13A_2 H 0.5107 0.0295 0.8094 0.079 Uiso 1 1 calc R U . . .
H13B_2 H 0.3954 -0.0956 0.8077 0.079 Uiso 1 1 calc R U . . .
C14_2 C 0.244(5) 0.114(4) 0.8290(8) 0.067(8) Uiso 1 1 d D U . . .
H14A_2 H 0.2269 0.2347 0.8256 0.081 Uiso 1 1 calc R U . . .
H14B_2 H 0.1190 0.1028 0.8253 0.081 Uiso 1 1 calc R U . . .
C15_2 C 0.307(5) 0.047(4) 0.8628(9) 0.069(9) Uiso 1 1 d D U . . .
H15A_2 H 0.3345 -0.0757 0.8659 0.083 Uiso 1 1 calc R U . . .
H15B_2 H 0.4262 0.0671 0.8670 0.083 Uiso 1 1 calc R U . . .
C16_2 C 0.160(5) 0.127(4) 0.8862(11) 0.080(12) Uiso 1 1 d D U . . .
H16A_2 H 0.2096 0.0785 0.9071 0.120 Uiso 1 1 calc R U . . .
H16B_2 H 0.1334 0.2486 0.8838 0.120 Uiso 1 1 calc R U . . .
H16C_2 H 0.0415 0.1056 0.8826 0.120 Uiso 1 1 calc R U . . .
N1_3 N 0.960(3) 0.5655(19) 0.9557(7) 0.078(7) Uiso 1 1 d D U . . .
C2_3 C 0.857(3) 0.462(3) 0.9598(19) 0.078(8) Uiso 0.5 1 d D U P D 1
H2_3 H 0.7217 0.4962 0.9587 0.093 Uiso 0.5 1 calc R U P D 1
N3_3 N 0.978(4) 0.302(2) 0.9658(15) 0.080(8) Uiso 0.5 1 d D U P D 1
C4_3 C 1.165(4) 0.303(3) 0.966(2) 0.080(8) Uiso 0.5 1 d D U P D 1
H4_3 H 1.2781 0.2078 0.9691 0.096 Uiso 0.5 1 calc R U P D 1
C5_3 C 1.154(3) 0.468(3) 0.959(2) 0.079(8) Uiso 0.5 1 d D U P D 1
H5_3 H 1.2576 0.5077 0.9575 0.095 Uiso 0.5 1 calc R U P D 1
C6_3 C 0.920(7) 0.150(3) 0.972(3) 0.078(15) Uiso 0.5 1 d D U P D 1
H6A_3 H 1.0339 0.0492 0.9755 0.118 Uiso 0.5 1 calc R U P D 1
H6B_3 H 0.8397 0.1588 0.9898 0.118 Uiso 0.5 1 calc R U P D 1
H6C_3 H 0.8483 0.1423 0.9538 0.118 Uiso 0.5 1 calc R U P D 1
C2'_3 C 1.150(3) 0.477(3) 0.958(2) 0.079(8) Uiso 0.5 1 d D U P D 2
H2A_3 H 1.2489 0.5233 0.9558 0.095 Uiso 0.5 1 calc R U P D 2
N3'_3 N 1.175(3) 0.312(2) 0.9640(15) 0.080(8) Uiso 0.5 1 d D U P D 2
C4'_3 C 0.995(4) 0.294(3) 0.966(2) 0.080(8) Uiso 0.5 1 d D U P D 2
H4A_3 H 0.9708 0.1916 0.9696 0.096 Uiso 0.5 1 calc R U P D 2
C5'_3 C 0.861(3) 0.453(3) 0.960(2) 0.078(8) Uiso 0.5 1 d D U P D 2
H5A_3 H 0.7271 0.4803 0.9602 0.093 Uiso 0.5 1 calc R U P D 2
C6'_3 C 1.364(4) 0.172(4) 0.968(3) 0.074(15) Uiso 0.5 1 d D U P D 2
H6D_3 H 1.3435 0.0644 0.9722 0.110 Uiso 0.5 1 calc R U P D 2
H6E_3 H 1.4360 0.1743 0.9492 0.110 Uiso 0.5 1 calc R U P D 2
H6F_3 H 1.4351 0.1872 0.9854 0.110 Uiso 0.5 1 calc R U P D 2
C7_3 C 0.876(4) 0.753(2) 0.9486(8) 0.082(8) Uiso 1 1 d D U . . .
H7A_3 H 0.9718 0.8032 0.9536 0.098 Uiso 1 1 calc R U . . .
H7B_3 H 0.7654 0.7955 0.9619 0.098 Uiso 1 1 calc R U . . .
C8_3 C 0.811(4) 0.810(3) 0.9144(7) 0.081(8) Uiso 1 1 d D U . . .
H8A_3 H 0.7004 0.7759 0.9105 0.097 Uiso 1 1 calc R U . . .
H8B_3 H 0.7682 0.9340 0.9106 0.097 Uiso 1 1 calc R U . . .
C9_3 C 0.966(4) 0.737(4) 0.8914(7) 0.071(8) Uiso 1 1 d D U . . .
H9A_3 H 1.0077 0.6130 0.8951 0.085 Uiso 1 1 calc R U . . .
H9B_3 H 1.0779 0.7694 0.8956 0.085 Uiso 1 1 calc R U . . .
C10_3 C 0.905(4) 0.795(4) 0.8571(7) 0.074(8) Uiso 1 1 d D U . . .
H10A_3 H 0.8823 0.9165 0.8528 0.089 Uiso 1 1 calc R U . . .
H10B_3 H 0.7822 0.7784 0.8538 0.089 Uiso 1 1 calc R U . . .
C11_3 C 1.048(4) 0.704(4) 0.8335(7) 0.068(8) Uiso 1 1 d D U . . .
H11A_3 H 1.1739 0.7113 0.8378 0.082 Uiso 1 1 calc R U . . .
H11B_3 H 1.0615 0.5833 0.8363 0.082 Uiso 1 1 calc R U . . .
C12_3 C 0.988(4) 0.776(4) 0.7994(7) 0.056(8) Uiso 1 1 d D U . . .
H12A_3 H 0.8613 0.7702 0.7951 0.067 Uiso 1 1 calc R U . . .
H12B_3 H 0.9768 0.8958 0.7964 0.067 Uiso 1 1 calc R U . . .
C13_3 C 1.129(4) 0.683(4) 0.7757(7) 0.053(8) Uiso 1 1 d D U . . .
H13A_3 H 1.2544 0.6951 0.7791 0.063 Uiso 1 1 calc R U . . .
H13B_3 H 1.1472 0.5620 0.7796 0.063 Uiso 1 1 calc R U . . .
C14_3 C 1.064(4) 0.748(4) 0.7417(8) 0.058(8) Uiso 1 1 d D U . . .
H14A_3 H 0.9375 0.7388 0.7383 0.069 Uiso 1 1 calc R U . . .
H14B_3 H 1.0491 0.8688 0.7377 0.069 Uiso 1 1 calc R U . . .
C15_3 C 1.205(5) 0.651(4) 0.7187(10) 0.067(9) Uiso 1 1 d D U . . .
H15A_3 H 1.2079 0.5333 0.7214 0.080 Uiso 1 1 calc R U . . .
H15B_3 H 1.3337 0.6494 0.7239 0.080 Uiso 1 1 calc R U . . .
C16_3 C 1.157(5) 0.724(5) 0.6845(11) 0.092(13) Uiso 1 1 d D U . . .
H16A_3 H 1.2529 0.6549 0.6716 0.138 Uiso 1 1 calc R U . . .
H16B_3 H 1.0310 0.7230 0.6789 0.138 Uiso 1 1 calc R U . . .
H16C_3 H 1.1570 0.8393 0.6814 0.138 Uiso 1 1 calc R U . . .

loop_
_atom_type_symbol
_atom_type_description
_atom_type_scat_dispersion_real
_atom_type_scat_dispersion_imag
_atom_type_scat_source
C C 0.0015 0.0009 'International Tables Vol C Tables 4.2.6.8 and 6.1.1.4'
H H 0.0000 0.0000 'International Tables Vol C Tables 4.2.6.8 and 6.1.1.4'
N N 0.0030 0.0019 'International Tables Vol C Tables 4.2.6.8 and 6.1.1.4'
O O 0.0056 0.0036 'International Tables Vol C Tables 4.2.6.8 and 6.1.1.4'
Cl Cl 0.0998 0.0984 'International Tables Vol C Tables 4.2.6.8 and 6.1.1.4'

loop_
_geom_angle_atom_site_label_1
_geom_angle_atom_site_label_2
_geom_angle_atom_site_label_3
_geom_angle
C2_1 N1_1 C5_1 108.2(6)
C2_1 N1_1 C7_1 125.5(10)
C5_1 N1_1 C7_1 126.2(10)
N3_1 C2_1 N1_1 109.0(6)
N3_1 C2_1 H2_1 125.5
N1_1 C2_1 H2_1 125.5
C2_1 N3_1 C4_1 108.4(6)
C2_1 N3_1 C6_1 125.1(9)
C4_1 N3_1 C6_1 126.5(9)
C5_1 C4_1 N3_1 107.1(7)
C5_1 C4_1 H4_1 126.4
N3_1 C4_1 H4_1 126.4
C4_1 C5_1 N1_1 107.2(7)
C4_1 C5_1 H5_1 126.4
N1_1 C5_1 H5_1 126.4
N3_1 C6_1 H6A_1 109.5
N3_1 C6_1 H6B_1 109.5
H6A_1 C6_1 H6B_1 109.5
N3_1 C6_1 H6C_1 109.5
H6A_1 C6_1 H6C_1 109.5
H6B_1 C6_1 H6C_1 109.5
N1_1 C7_1 C8_1 111.9(15)
N1_1 C7_1 H7A_1 109.2
C8_1 C7_1 H7A_1 109.2
N1_1 C7_1 H7B_1 109.2
C8_1 C7_1 H7B_1 109.2
H7A_1 C7_1 H7B_1 107.9
C9_1 C8_1 C7_1 113.7(19)
C9_1 C8_1 H8A_1 108.8
C7_1 C8_1 H8A_1 108.8
C9_1 C8_1 H8B_1 108.8
C7_1 C8_1 H8B_1 108.8
H8A_1 C8_1 H8B_1 107.7
C8_1 C9_1 C10_1 117.2(19)
C8_1 C9_1 H9A_1 108.0
C10_1 C9_1 H9A_1 108.0
C8_1 C9_1 H9B_1 108.0
C10_1 C9_1 H9B_1 108.0
H9A_1 C9_1 H9B_1 107.2
C9_1 C10_1 C11_1 113.4(19)
C9_1 C10_1 H10A_1 108.9
C11_1 C10_1 H10A_1 108.9
C9_1 C10_1 H10B_1 108.9
C11_1 C10_1 H10B_1 108.9
H10A_1 C10_1 H10B_1 107.7
C10_1 C11_1 C12_1 115.9(19)
C10_1 C11_1 H11A_1 108.3
C12_1 C11_1 H11A_1 108.3
C10_1 C11_1 H11B_1 108.3
C12_1 C11_1 H11B_1 108.3
H11A_1 C11_1 H11B_1 107.4
C13_1 C12_1 C11_1 116.5(19)
C13_1 C12_1 H12A_1 108.2
C11_1 C12_1 H12A_1 108.2
C13_1 C12_1 H12B_1 108.2
C11_1 C12_1 H12B_1 108.2
H12A_1 C12_1 H12B_1 107.3
C12_1 C13_1 C14_1 114.6(19)
C12_1 C13_1 H13A_1 108.6
C14_1 C13_1 H13A_1 108.6
C12_1 C13_1 H13B_1 108.6
C14_1 C13_1 H13B_1 108.6
H13A_1 C13_1 H13B_1 107.6
C15_1 C14_1 C13_1 114(2)
C15_1 C14_1 H14A_1 108.7
C13_1 C14_1 H14A_1 108.7
C15_1 C14_1 H14B_1 108.7
C13_1 C14_1 H14B_1 108.7
H14A_1 C14_1 H14B_1 107.6
C16_1 C15_1 C14_1 113(2)
C16_1 C15_1 H15A_1 109.0
C14_1 C15_1 H15A_1 109.0
C16_1 C15_1 H15B_1 109.0
C14_1 C15_1 H15B_1 109.0
H15A_1 C15_1 H15B_1 107.8
C15_1 C16_1 H16A_1 109.5
C15_1 C16_1 H16B_1 109.5
H16A_1 C16_1 H16B_1 109.5
C15_1 C16_1 H16C_1 109.5
H16A_1 C16_1 H16C_1 109.5
H16B_1 C16_1 H16C_1 109.5
C2_2 N1_2 C5_2 108.4(6)
C2_2 N1_2 C7_2 124.8(11)
C5_2 N1_2 C7_2 126.8(11)
N3_2 C2_2 N1_2 108.8(7)
N3_2 C2_2 H2_2 125.6
N1_2 C2_2 H2_2 125.6
C2_2 N3_2 C4_2 108.4(6)
C2_2 N3_2 C6_2 125.2(9)
C4_2 N3_2 C6_2 126.3(9)
C5_2 C4_2 N3_2 107.2(7)
C5_2 C4_2 H4_2 126.4
N3_2 C4_2 H4_2 126.4
C4_2 C5_2 N1_2 107.2(7)
C4_2 C5_2 H5_2 126.4
N1_2 C5_2 H5_2 126.4
N3_2 C6_2 H6A_2 109.5
N3_2 C6_2 H6B_2 109.5
H6A_2 C6_2 H6B_2 109.5
N3_2 C6_2 H6C_2 109.5
H6A_2 C6_2 H6C_2 109.5
H6B_2 C6_2 H6C_2 109.5
N1_2 C7_2 C8_2 114.8(16)
N1_2 C7_2 H7A_2 108.6
C8_2 C7_2 H7A_2 108.6
N1_2 C7_2 H7B_2 108.6
C8_2 C7_2 H7B_2 108.6
H7A_2 C7_2 H7B_2 107.5
C7_2 C8_2 C9_2 114(2)
C7_2 C8_2 H8A_2 108.8
C9_2 C8_2 H8A_2 108.8
C7_2 C8_2 H8B_2 108.8
C9_2 C8_2 H8B_2 108.8
H8A_2 C8_2 H8B_2 107.7
C10_2 C9_2 C8_2 113(2)
C10_2 C9_2 H9A_2 109.0
C8_2 C9_2 H9A_2 109.0
C10_2 C9_2 H9B_2 109.0
C8_2 C9_2 H9B_2 109.0
H9A_2 C9_2 H9B_2 107.8
C11_2 C10_2 C9_2 117(2)
C11_2 C10_2 H10A_2 108.2
C9_2 C10_2 H10A_2 108.2
C11_2 C10_2 H10B_2 108.2
C9_2 C10_2 H10B_2 108.2
H10A_2 C10_2 H10B_2 107.3
C10_2 C11_2 C12_2 116(2)
C10_2 C11_2 H11A_2 108.3
C12_2 C11_2 H11A_2 108.3
C10_2 C11_2 H11B_2 108.3
C12_2 C11_2 H11B_2 108.3
H11A_2 C11_2 H11B_2 107.4
C11_2 C12_2 C13_2 116(2)
C11_2 C12_2 H12A_2 108.2
C13_2 C12_2 H12A_2 108.2
C11_2 C12_2 H12B_2 108.2
C13_2 C12_2 H12B_2 108.2
H12A_2 C12_2 H12B_2 107.4
C12_2 C13_2 C14_2 116(2)
C12_2 C13_2 H13A_2 108.3
C14_2 C13_2 H13A_2 108.3
C12_2 C13_2 H13B_2 108.3
C14_2 C13_2 H13B_2 108.3
H13A_2 C13_2 H13B_2 107.4
C15_2 C14_2 C13_2 115(2)
C15_2 C14_2 H14A_2 108.5
C13_2 C14_2 H14A_2 108.5
C15_2 C14_2 H14B_2 108.5
C13_2 C14_2 H14B_2 108.5
H14A_2 C14_2 H14B_2 107.5
C16_2 C15_2 C14_2 114(3)
C16_2 C15_2 H15A_2 108.7
C14_2 C15_2 H15A_2 108.7
C16_2 C15_2 H15B_2 108.7
C14_2 C15_2 H15B_2 108.7
H15A_2 C15_2 H15B_2 107.6
C15_2 C16_2 H16A_2 109.5
C15_2 C16_2 H16B_2 109.5
H16A_2 C16_2 H16B_2 109.5
C15_2 C16_2 H16C_2 109.5
H16A_2 C16_2 H16C_2 109.5
H16B_2 C16_2 H16C_2 109.5
C2_3 N1_3 C5_3 108.5(6)
C2'_3 N1_3 C5'_3 108.5(7)
C2'_3 N1_3 C7_3 124.5(10)
C2_3 N1_3 C7_3 124.3(10)
C5_3 N1_3 C7_3 127.2(10)
C5'_3 N1_3 C7_3 127.0(10)
N3_3 C2_3 N1_3 108.5(7)
N3_3 C2_3 H2_3 125.7
N1_3 C2_3 H2_3 125.7
C2_3 N3_3 C4_3 108.7(6)
C2_3 N3_3 C6_3 125.3(10)
C4_3 N3_3 C6_3 126.1(10)
C5_3 C4_3 N3_3 107.0(7)
C5_3 C4_3 H4_3 126.5
N3_3 C4_3 H4_3 126.5
C4_3 C5_3 N1_3 107.2(7)
C4_3 C5_3 H5_3 126.4
N1_3 C5_3 H5_3 126.4
N3_3 C6_3 H6A_3 109.5
N3_3 C6_3 H6B_3 109.5
H6A_3 C6_3 H6B_3 109.5
N3_3 C6_3 H6C_3 109.5
H6A_3 C6_3 H6C_3 109.5
H6B_3 C6_3 H6C_3 109.5
N3'_3 C2'_3 N1_3 108.7(7)
N3'_3 C2'_3 H2A_3 125.7
N1_3 C2'_3 H2A_3 125.7
C2'_3 N3'_3 C4'_3 108.5(6)
C2'_3 N3'_3 C6'_3 125.2(10)
C4'_3 N3'_3 C6'_3 126.3(10)
C5'_3 C4'_3 N3'_3 107.3(7)
C5'_3 C4'_3 H4A_3 126.4
N3'_3 C4'_3 H4A_3 126.4
C4'_3 C5'_3 N1_3 107.1(7)
C4'_3 C5'_3 H5A_3 126.5
N1_3 C5'_3 H5A_3 126.5
N3'_3 C6'_3 H6D_3 109.5
N3'_3 C6'_3 H6E_3 109.5
H6D_3 C6'_3 H6E_3 109.5
N3'_3 C6'_3 H6F_3 109.5
H6D_3 C6'_3 H6F_3 109.5
H6E_3 C6'_3 H6F_3 109.5
N1_3 C7_3 C8_3 112.0(16)
N1_3 C7_3 H7A_3 109.2
C8_3 C7_3 H7A_3 109.2
N1_3 C7_3 H7B_3 109.2
C8_3 C7_3 H7B_3 109.2
H7A_3 C7_3 H7B_3 107.9
C9_3 C8_3 C7_3 114(2)
C9_3 C8_3 H8A_3 108.7
C7_3 C8_3 H8A_3 108.7
C9_3 C8_3 H8B_3 108.7
C7_3 C8_3 H8B_3 108.7
H8A_3 C8_3 H8B_3 107.6
C8_3 C9_3 C10_3 115(2)
C8_3 C9_3 H9A_3 108.5
C10_3 C9_3 H9A_3 108.5
C8_3 C9_3 H9B_3 108.5
C10_3 C9_3 H9B_3 108.5
H9A_3 C9_3 H9B_3 107.5
C9_3 C10_3 C11_3 116(2)
C9_3 C10_3 H10A_3 108.3
C11_3 C10_3 H10A_3 108.3
C9_3 C10_3 H10B_3 108.3
C11_3 C10_3 H10B_3 108.3
H10A_3 C10_3 H10B_3 107.4
C12_3 C11_3 C10_3 114(2)
C12_3 C11_3 H11A_3 108.7
C10_3 C11_3 H11A_3 108.7
C12_3 C11_3 H11B_3 108.7
C10_3 C11_3 H11B_3 108.7
H11A_3 C11_3 H11B_3 107.6
C13_3 C12_3 C11_3 114(2)
C13_3 C12_3 H12A_3 108.7
C11_3 C12_3 H12A_3 108.7
C13_3 C12_3 H12B_3 108.7
C11_3 C12_3 H12B_3 108.7
H12A_3 C12_3 H12B_3 107.6
C14_3 C13_3 C12_3 114(2)
C14_3 C13_3 H13A_3 108.8
C12_3 C13_3 H13A_3 108.8
C14_3 C13_3 H13B_3 108.8
C12_3 C13_3 H13B_3 108.8
H13A_3 C13_3 H13B_3 107.7
C15_3 C14_3 C13_3 113(2)
C15_3 C14_3 H14A_3 109.0
C13_3 C14_3 H14A_3 109.0
C15_3 C14_3 H14B_3 109.0
C13_3 C14_3 H14B_3 109.0
H14A_3 C14_3 H14B_3 107.8
C14_3 C15_3 C16_3 115(3)
C14_3 C15_3 H15A_3 108.6
C16_3 C15_3 H15A_3 108.6
C14_3 C15_3 H15B_3 108.6
C16_3 C15_3 H15B_3 108.6
H15A_3 C15_3 H15B_3 107.6
C15_3 C16_3 H16A_3 109.5
C15_3 C16_3 H16B_3 109.5
H16A_3 C16_3 H16B_3 109.5
C15_3 C16_3 H16C_3 109.5
H16A_3 C16_3 H16C_3 109.5
H16B_3 C16_3 H16C_3 109.5

loop_
_geom_bond_atom_site_label_1
_geom_bond_atom_site_label_2
_geom_bond_distance
N1_1 C2_1 1.326(7)
N1_1 C5_1 1.377(8)
N1_1 C7_1 1.468(8)
C2_1 N3_1 1.324(7)
C2_1 H2_1 0.9300
N3_1 C4_1 1.375(8)
N3_1 C6_1 1.466(7)
C4_1 C5_1 1.345(10)
C4_1 H4_1 0.9300
C5_1 H5_1 0.9300
C6_1 H6A_1 0.9600
C6_1 H6B_1 0.9600
C6_1 H6C_1 0.9600
C7_1 C8_1 1.518(16)
C7_1 H7A_1 0.9700
C7_1 H7B_1 0.9700
C8_1 C9_1 1.508(18)
C8_1 H8A_1 0.9700
C8_1 H8B_1 0.9700
C9_1 C10_1 1.515(17)
C9_1 H9A_1 0.9700
C9_1 H9B_1 0.9700
C10_1 C11_1 1.516(18)
C10_1 H10A_1 0.9700
C10_1 H10B_1 0.9700
C11_1 C12_1 1.517(17)
C11_1 H11A_1 0.9700
C11_1 H11B_1 0.9700
C12_1 C13_1 1.517(18)
C12_1 H12A_1 0.9700
C12_1 H12B_1 0.9700
C13_1 C14_1 1.526(18)
C13_1 H13A_1 0.9700
C13_1 H13B_1 0.9700
C14_1 C15_1 1.51(3)
C14_1 H14A_1 0.9700
C14_1 H14B_1 0.9700
C15_1 C16_1 1.50(3)
C15_1 H15A_1 0.9700
C15_1 H15B_1 0.9700
C16_1 H16A_1 0.9600
C16_1 H16B_1 0.9600
C16_1 H16C_1 0.9600
N1_2 C2_2 1.330(7)
N1_2 C5_2 1.371(9)
N1_2 C7_2 1.468(8)
C2_2 N3_2 1.323(7)
C2_2 H2_2 0.9300
N3_2 C4_2 1.375(8)
N3_2 C6_2 1.467(7)
C4_2 C5_2 1.346(10)
C4_2 H4_2 0.9300
C5_2 H5_2 0.9300
C6_2 H6A_2 0.9600
C6_2 H6B_2 0.9600
C6_2 H6C_2 0.9600
C7_2 C8_2 1.495(16)
C7_2 H7A_2 0.9700
C7_2 H7B_2 0.9700
C8_2 C9_2 1.526(19)
C8_2 H8A_2 0.9700
C8_2 H8B_2 0.9700
C9_2 C10_2 1.513(17)
C9_2 H9A_2 0.9700
C9_2 H9B_2 0.9700
C10_2 C11_2 1.509(19)
C10_2 H10A_2 0.9700
C10_2 H10B_2 0.9700
C11_2 C12_2 1.509(17)
C11_2 H11A_2 0.9700
C11_2 H11B_2 0.9700
C12_2 C13_2 1.513(19)
C12_2 H12A_2 0.9700
C12_2 H12B_2 0.9700
C13_2 C14_2 1.514(18)
C13_2 H13A_2 0.9700
C13_2 H13B_2 0.9700
C14_2 C15_2 1.51(3)
C14_2 H14A_2 0.9700
C14_2 H14B_2 0.9700
C15_2 C16_2 1.50(3)
C15_2 H15A_2 0.9700
C15_2 H15B_2 0.9700
C16_2 H16A_2 0.9600
C16_2 H16B_2 0.9600
C16_2 H16C_2 0.9600
N1_3 C2'_3 1.331(7)
N1_3 C2_3 1.332(7)
N1_3 C5_3 1.370(9)
N1_3 C5'_3 1.371(9)
N1_3 C7_3 1.470(7)
C2_3 N3_3 1.323(7)
C2_3 H2_3 0.9300
N3_3 C4_3 1.375(8)
N3_3 C6_3 1.466(7)
C4_3 C5_3 1.346(10)
C4_3 H4_3 0.9300
C5_3 H5_3 0.9300
C6_3 H6A_3 0.9600
C6_3 H6B_3 0.9600
C6_3 H6C_3 0.9600
C2'_3 N3'_3 1.324(7)
C2'_3 H2A_3 0.9300
N3'_3 C4'_3 1.374(8)
N3'_3 C6'_3 1.466(7)
C4'_3 C5'_3 1.347(10)
C4'_3 H4A_3 0.9300
C5'_3 H5A_3 0.9300
C6'_3 H6D_3 0.9600
C6'_3 H6E_3 0.9600
C6'_3 H6F_3 0.9600
C7_3 C8_3 1.516(18)
C7_3 H7A_3 0.9700
C7_3 H7B_3 0.9700
C8_3 C9_3 1.509(18)
C8_3 H8A_3 0.9700
C8_3 H8B_3 0.9700
C9_3 C10_3 1.514(19)
C9_3 H9A_3 0.9700
C9_3 H9B_3 0.9700
C10_3 C11_3 1.521(17)
C10_3 H10A_3 0.9700
C10_3 H10B_3 0.9700
C11_3 C12_3 1.520(19)
C11_3 H11A_3 0.9700
C11_3 H11B_3 0.9700
C12_3 C13_3 1.519(17)
C12_3 H12A_3 0.9700
C12_3 H12B_3 0.9700
C13_3 C14_3 1.517(19)
C13_3 H13A_3 0.9700
C13_3 H13B_3 0.9700
C14_3 C15_3 1.51(3)
C14_3 H14A_3 0.9700
C14_3 H14B_3 0.9700
C15_3 C16_3 1.51(4)
C15_3 H15A_3 0.9700
C15_3 H15B_3 0.9700
C16_3 H16A_3 0.9600
C16_3 H16B_3 0.9600
C16_3 H16C_3 0.9600

loop_
_geom_torsion_atom_site_label_1
_geom_torsion_atom_site_label_2
_geom_torsion_atom_site_label_3
_geom_torsion_atom_site_label_4
_geom_torsion
C5_1 N1_1 C2_1 N3_1 0.3(13)
C7_1 N1_1 C2_1 N3_1 -177.7(16)
N1_1 C2_1 N3_1 C4_1 -0.3(13)
N1_1 C2_1 N3_1 C6_1 179.4(19)
C2_1 N3_1 C4_1 C5_1 0.1(15)
C6_1 N3_1 C4_1 C5_1 -180(2)
N3_1 C4_1 C5_1 N1_1 0.1(15)
C2_1 N1_1 C5_1 C4_1 -0.2(15)
C7_1 N1_1 C5_1 C4_1 177.8(18)
C2_1 N1_1 C7_1 C8_1 132(2)
C5_1 N1_1 C7_1 C8_1 -46(3)
N1_1 C7_1 C8_1 C9_1 -169(2)
C7_1 C8_1 C9_1 C10_1 -178(3)
C8_1 C9_1 C10_1 C11_1 178(3)
C9_1 C10_1 C11_1 C12_1 179(3)
C10_1 C11_1 C12_1 C13_1 -179(3)
C11_1 C12_1 C13_1 C14_1 -179(3)
C12_1 C13_1 C14_1 C15_1 -176(3)
C13_1 C14_1 C15_1 C16_1 180(3)
C5_2 N1_2 C2_2 N3_2 0.5(13)
C7_2 N1_2 C2_2 N3_2 -178.1(17)
N1_2 C2_2 N3_2 C4_2 -0.2(13)
N1_2 C2_2 N3_2 C6_2 178.7(16)
C2_2 N3_2 C4_2 C5_2 -0.1(15)
C6_2 N3_2 C4_2 C5_2 -179.1(18)
N3_2 C4_2 C5_2 N1_2 0.4(15)
C2_2 N1_2 C5_2 C4_2 -0.6(15)
C7_2 N1_2 C5_2 C4_2 178.0(19)
C2_2 N1_2 C7_2 C8_2 -117(2)
C5_2 N1_2 C7_2 C8_2 64(3)
N1_2 C7_2 C8_2 C9_2 174(3)
C7_2 C8_2 C9_2 C10_2 -178(3)
C8_2 C9_2 C10_2 C11_2 178(4)
C9_2 C10_2 C11_2 C12_2 -179(3)
C10_2 C11_2 C12_2 C13_2 171(4)
C11_2 C12_2 C13_2 C14_2 179(3)
C12_2 C13_2 C14_2 C15_2 -177(3)
C13_2 C14_2 C15_2 C16_2 -175(3)
C5_3 N1_3 C2_3 N3_3 0.0(13)
C7_3 N1_3 C2_3 N3_3 -180(2)
N1_3 C2_3 N3_3 C4_3 0.0(14)
N1_3 C2_3 N3_3 C6_3 -180(2)
C2_3 N3_3 C4_3 C5_3 -0.1(16)
C6_3 N3_3 C4_3 C5_3 180(3)
N3_3 C4_3 C5_3 N1_3 0.1(17)
C2_3 N1_3 C5_3 C4_3 -0.1(16)
C7_3 N1_3 C5_3 C4_3 180(2)
C5'_3 N1_3 C2'_3 N3'_3 0.2(18)
C7_3 N1_3 C2'_3 N3'_3 -179(3)
N1_3 C2'_3 N3'_3 C4'_3 -0.1(18)
N1_3 C2'_3 N3'_3 C6'_3 180(3)
C2'_3 N3'_3 C4'_3 C5'_3 0.0(18)
C6'_3 N3'_3 C4'_3 C5'_3 -180(4)
N3'_3 C4'_3 C5'_3 N1_3 0.1(18)
C2'_3 N1_3 C5'_3 C4'_3 -0.2(18)
C7_3 N1_3 C5'_3 C4'_3 179(3)
C2'_3 N1_3 C7_3 C8_3 100(5)
C2_3 N1_3 C7_3 C8_3 -78(5)
C5_3 N1_3 C7_3 C8_3 102(5)
C5'_3 N1_3 C7_3 C8_3 -79(6)
N1_3 C7_3 C8_3 C9_3 -53(3)
C7_3 C8_3 C9_3 C10_3 -179(3)
C8_3 C9_3 C10_3 C11_3 -171(3)
C9_3 C10_3 C11_3 C12_3 -175(3)
C10_3 C11_3 C12_3 C13_3 -179(3)
C11_3 C12_3 C13_3 C14_3 176(3)
C12_3 C13_3 C14_3 C15_3 -179(3)
C13_3 C14_3 C15_3 C16_3 -174(3)
